data_1534392
loop_
_publ_author_name
'Darriet, J.'
'Delmas, C.'
'Bouloux, J.C.'
'Maazaz, A.'

_publ_section_title
;
 Les phases Na5 Nb O5 et Na5 Ta O5. Structure cristalline de Na5 Nb O5
;
_journal_name_full 'Zeitschrift fuer Anorganische und Allgemeine Chemie'
_journal_page_first 115
_journal_page_last 121
_journal_volume 485
_journal_year 1982
_chemical_formula_sum 'Na5 Nb O5'
_space_group_IT_number 15
_symmetry_space_group_name_Hall '-C 2yc'
_symmetry_space_group_name_H-M 'C 1 2/c 1'
_cell_angle_alpha 90
_cell_angle_beta 109.3
_cell_angle_gamma 90
_cell_formula_units_Z 4
_cell_length_a 6.24
_cell_length_b 10.2
_cell_length_c 10.16
_cell_volume 610.322
_citation_journal_id_ASTM ZAACAB
_cod_data_source_file Darriet_ZAACAB_1982_296.cif
_cod_data_source_block Na5Nb1O5
_cod_original_cell_volume 610.3217
_cod_original_formula_sum 'Na5 Nb1 O5'
_cod_database_code 1534392

loop_
_symmetry_equiv_pos_as_xyz
x,y,z
-x,y,-z+1/2
-x,-y,-z
x,-y,z-1/2
x+1/2,y+1/2,z
-x+1/2,y+1/2,-z+1/2
-x+1/2,-y+1/2,-z
x+1/2,-y+1/2,z-1/2

loop_
_atom_site_label
_atom_site_type_symbol
_atom_site_fract_x
_atom_site_fract_y
_atom_site_fract_z
_atom_site_occupancy
_atom_site_U_iso_or_equiv
O3 O-2 0 0.34186 0.25 1 0.0
Na3 Na+1 0.33875 0.40725 0.42127 1 0.0
Nb1 Nb+5 0.5 0.3424 0.75 1 0.0
Na2 Na+1 0.1295 0.36469 0.04976 1 0.0
O2 O-2 0.26004 0.07875 0.38 1 0.0
Na1 Na+1 0 0.41907 0.75 1 0.0
O1 O-2 0.1515 0.14343 0.10592 1 0.0
